data_2214753
loop_
_publ_author_name
'Wei Wang'

_publ_section_title
;
 Bis(7,10-dichloro-2-methoxybenzo[<i>b</i>][1,5]naphthyridinium)
 chloride perchlorate
;
_journal_coeditor_code IM2024
_journal_issue 8
_journal_name_full 'Acta Crystallographica Section E'
_journal_page_first o3430
_journal_page_last o3430
_journal_paper_doi 10.1107/S1600536807033193
_journal_volume 63
_journal_year 2007
_chemical_formula_iupac '2C13 H9 Cl2 N2 O + , Cl- , Cl O4 -'
_chemical_formula_moiety '2C13 H9 Cl2 N2 O + , Cl- , Cl O4 -'
_chemical_formula_sum 'C26 H18 Cl6 N4 O6'
_chemical_formula_weight 695.14
_chemical_name_systematic
;
Bis(7,10-dichloro-2-methoxybenzo[<i>b</i>][1,5]naphthyridinium) chloride
perchlorate
;
_space_group_IT_number 14
_symmetry_cell_setting monoclinic
_symmetry_space_group_name_Hall '-P 2yn'
_symmetry_space_group_name_H-M 'P 1 21/n 1'
_atom_sites_solution_hydrogens geom
_atom_sites_solution_primary direct
_atom_sites_solution_secondary difmap
_cell_angle_alpha 90.00
_cell_angle_beta 107.511(2)
_cell_angle_gamma 90.00
_cell_formula_units_Z 4
_cell_length_a 7.9440(10)
_cell_length_b 33.972(5)
_cell_length_c 11.292(2)
_cell_measurement_reflns_used 2483
_cell_measurement_temperature 291(2)
_cell_measurement_theta_max 20.83
_cell_measurement_theta_min 2.61
_cell_volume 2906.2(8)
_computing_cell_refinement 'SAINT (Bruker, 2000)'
_computing_data_collection 'SMART (Bruker, 2000)'
_computing_data_reduction SAINT
_computing_molecular_graphics SHELXTL
_computing_publication_material SHELXTL
_computing_structure_refinement SHELXTL
_computing_structure_solution 'SHELXTL (Bruker, 2000)'
_diffrn_ambient_temperature 291(2)
_diffrn_measured_fraction_theta_full 0.999
_diffrn_measured_fraction_theta_max 0.999
_diffrn_measurement_device_type 'Bruker SMART APEX CCD area-detector'
_diffrn_measurement_method '\f and \w scans'
_diffrn_radiation_monochromator graphite
_diffrn_radiation_source 'sealed tube'
_diffrn_radiation_type MoK\a
_diffrn_radiation_wavelength 0.71073
_diffrn_reflns_av_R_equivalents 0.0328
_diffrn_reflns_av_sigmaI/netI 0.0319
_diffrn_reflns_limit_h_max 9
_diffrn_reflns_limit_h_min -9
_diffrn_reflns_limit_k_max 41
_diffrn_reflns_limit_k_min -33
_diffrn_reflns_limit_l_max 12
_diffrn_reflns_limit_l_min -13
_diffrn_reflns_number 15872
_diffrn_reflns_theta_full 26.00
_diffrn_reflns_theta_max 26.00
_diffrn_reflns_theta_min 1.98
_exptl_absorpt_coefficient_mu 0.640
_exptl_absorpt_correction_T_max 0.86
_exptl_absorpt_correction_T_min 0.83
_exptl_absorpt_correction_type multi-scan
_exptl_absorpt_process_details '(SADABS; Bruker, 2000)'
_exptl_crystal_colour colourless
_exptl_crystal_density_diffrn 1.589
_exptl_crystal_density_method 'not measured'
_exptl_crystal_description block
_exptl_crystal_F_000 1408
_exptl_crystal_size_max 0.30
_exptl_crystal_size_mid 0.26
_exptl_crystal_size_min 0.24
_refine_diff_density_max 0.219
_refine_diff_density_min -0.234
_refine_ls_extinction_method none
_refine_ls_goodness_of_fit_ref 1.089
_refine_ls_hydrogen_treatment mixed
_refine_ls_matrix_type full
_refine_ls_number_parameters 387
_refine_ls_number_reflns 5707
_refine_ls_number_restraints 0
_refine_ls_restrained_S_all 1.089
_refine_ls_R_factor_all 0.0669
_refine_ls_R_factor_gt 0.0516
_refine_ls_shift/su_max 0.000
_refine_ls_shift/su_mean 0.000
_refine_ls_structure_factor_coef Fsqd
_refine_ls_weighting_details 'calc w=1/[\s^2^(Fo^2^)+(0.05P)^2^+1.99P] where P=(Fo^2^+2Fc^2^)/3'
_refine_ls_weighting_scheme calc
_refine_ls_wR_factor_gt 0.1197
_refine_ls_wR_factor_ref 0.1252
_reflns_number_gt 4631
_reflns_number_total 5707
_reflns_threshold_expression >2\s(I)
_cod_data_source_file im2024.cif
_cod_data_source_block I
_cod_original_cell_volume 2905.9(7)
_cod_original_sg_symbol_H-M 'P 21/n  '
_cod_database_code 2214753
_cod_database_fobs_code 2214753

loop_
_symmetry_equiv_pos_as_xyz
'x, y, z'
'-x+1/2, y+1/2, -z+1/2'
'-x, -y, -z'
'x-1/2, -y-1/2, z-1/2'

loop_
_atom_site_type_symbol
_atom_site_label
_atom_site_fract_x
_atom_site_fract_y
_atom_site_fract_z
_atom_site_U_iso_or_equiv
_atom_site_adp_type
_atom_site_calc_flag
_atom_site_refinement_flags
_atom_site_occupancy
C C1 0.6140(5) 0.43021(10) 0.7364(3) 0.0539(8) Uani d . 1
C C2 0.5768(5) 0.40037(10) 0.6408(3) 0.0554(8) Uani d . 1
H H2 0.6354 0.3763 0.6543 0.067 Uiso calc R 1
C C3 0.4540(4) 0.40846(10) 0.5306(3) 0.0540(8) Uani d . 1
H H3 0.4294 0.3903 0.4660 0.065 Uiso calc R 1
C C4 0.3638(4) 0.44505(9) 0.5156(3) 0.0462(7) Uani d . 1
C C5 0.1587(4) 0.48925(9) 0.3868(3) 0.0471(7) Uani d . 1
C C6 0.0365(4) 0.49704(10) 0.2711(3) 0.0531(8) Uani d . 1
H H6 0.0114 0.4782 0.2083 0.064 Uiso calc R 1
C C7 -0.0445(4) 0.53268(11) 0.2525(3) 0.0564(9) Uani d . 1
C C8 -0.0108(4) 0.56188(10) 0.3500(3) 0.0527(8) Uani d . 1
H H8 -0.0716 0.5857 0.3352 0.063 Uiso calc R 1
C C9 0.1064(4) 0.55524(9) 0.4609(3) 0.0497(7) Uani d . 1
H H9 0.1270 0.5744 0.5226 0.060 Uiso calc R 1
C C10 0.2016(4) 0.51805(9) 0.4853(3) 0.0466(7) Uani d . 1
C C11 0.3271(4) 0.50868(9) 0.5972(3) 0.0492(7) Uani d . 1
C C12 0.4115(4) 0.47234(9) 0.6160(3) 0.0437(7) Uani d . 1
C C13 0.7692(5) 0.44844(12) 0.9444(3) 0.0644(10) Uani d . 1
H H13A 0.6603 0.4546 0.9606 0.097 Uiso calc R 1
H H13B 0.8189 0.4720 0.9221 0.097 Uiso calc R 1
H H13C 0.8503 0.4372 1.0175 0.097 Uiso calc R 1
C C14 0.4137(5) 0.22930(10) 0.3372(3) 0.0539(8) Uani d . 1
C C15 0.4782(5) 0.26862(11) 0.3520(3) 0.0571(8) Uani d . 1
H H15 0.5966 0.2737 0.3927 0.068 Uiso calc R 1
C C16 0.3658(5) 0.29848(12) 0.3065(3) 0.0612(9) Uani d . 1
H H16 0.4029 0.3246 0.3140 0.073 Uiso calc R 1
C C17 0.1844(4) 0.28774(10) 0.2453(3) 0.0495(7) Uani d . 1
C C18 -0.1062(4) 0.30885(10) 0.1355(3) 0.0512(8) Uani d . 1
C C19 -0.2228(5) 0.34054(10) 0.0994(3) 0.0546(8) Uani d . 1
H H19 -0.1847 0.3665 0.1143 0.066 Uiso calc R 1
C C20 -0.3982(5) 0.33131(11) 0.0402(4) 0.0609(9) Uani d . 1
C C21 -0.4638(5) 0.29252(11) 0.0251(3) 0.0569(8) Uani d . 1
H H21 -0.5826 0.2878 -0.0149 0.068 Uiso calc R 1
C C22 -0.3486(5) 0.26132(11) 0.0709(4) 0.0621(9) Uani d . 1
H H22 -0.3908 0.2356 0.0633 0.075 Uiso calc R 1
C C23 -0.1634(5) 0.26903(10) 0.1302(3) 0.0513(8) Uani d . 1
C C24 -0.0407(5) 0.23928(10) 0.1797(3) 0.0579(9) Uani d . 1
C C25 0.1374(5) 0.24841(10) 0.2374(3) 0.0499(7) Uani d . 1
C C26 0.4847(5) 0.16054(10) 0.3696(3) 0.0571(8) Uani d . 1
H H26A 0.3919 0.1557 0.4060 0.086 Uiso calc R 1
H H26B 0.5838 0.1440 0.4086 0.086 Uiso calc R 1
H H26C 0.4431 0.1548 0.2824 0.086 Uiso calc R 1
Cl Cl1 -0.19461(12) 0.54375(3) 0.11131(9) 0.0644(3) Uani d . 1
Cl Cl2 0.38505(13) 0.54239(3) 0.71456(9) 0.0647(3) Uani d . 1
Cl Cl3 -0.54565(12) 0.36936(3) -0.01420(9) 0.0651(3) Uani d . 1
Cl Cl4 -0.10915(12) 0.19125(3) 0.16924(9) 0.0628(2) Uani d . 1
Cl Cl5 0.88340(11) 0.34019(2) 0.45436(8) 0.0549(2) Uani d . 1
Cl Cl6 0.17575(11) 0.40244(3) 0.18450(8) 0.0579(2) Uani d . 1
N N1 0.5355(4) 0.46412(8) 0.7254(2) 0.0480(6) Uani d . 1
N N2 0.2435(4) 0.45403(8) 0.4072(3) 0.0478(6) Uani d . 1
H H2A 0.219(5) 0.4369(11) 0.348(3) 0.057 Uiso d . 1
N N3 0.2544(4) 0.21900(8) 0.2831(3) 0.0550(7) Uani d . 1
N N4 0.0660(4) 0.31670(9) 0.1966(3) 0.0519(7) Uani d . 1
H H4A 0.101(5) 0.3408(11) 0.205(3) 0.062 Uiso d . 1
O O3 0.7353(3) 0.41992(7) 0.8414(2) 0.0629(6) Uani d . 1
O O4 0.9062(4) 0.33980(8) 0.5734(2) 0.0685(7) Uani d . 1
O O5 0.5383(3) 0.20162(8) 0.3877(2) 0.0626(6) Uani d . 1
O O6 1.0101(4) 0.36333(7) 0.4258(2) 0.0676(7) Uani d . 1
O O7 0.7177(3) 0.35640(8) 0.4075(2) 0.0712(8) Uani d . 1
O O8 0.8922(3) 0.30120(7) 0.4116(2) 0.0567(6) Uani d . 1

loop_
_atom_site_aniso_label
_atom_site_aniso_U_11
_atom_site_aniso_U_22
_atom_site_aniso_U_33
_atom_site_aniso_U_12
_atom_site_aniso_U_13
_atom_site_aniso_U_23
C1 0.055(2) 0.056(2) 0.0471(18) -0.0052(16) 0.0096(15) 0.0004(15)
C2 0.064(2) 0.0474(18) 0.0551(19) -0.0029(15) 0.0187(16) -0.0069(15)
C3 0.0476(18) 0.0488(18) 0.059(2) 0.0046(14) 0.0056(15) -0.0055(15)
C4 0.0393(16) 0.0394(16) 0.0562(18) -0.0064(12) 0.0085(14) -0.0083(14)
C5 0.0395(16) 0.0426(17) 0.0602(19) 0.0011(13) 0.0167(14) -0.0054(14)
C6 0.0460(18) 0.0544(19) 0.0561(19) 0.0122(14) 0.0112(15) 0.0081(15)
C7 0.0414(18) 0.062(2) 0.059(2) 0.0038(15) 0.0043(15) 0.0140(17)
C8 0.0513(19) 0.0474(18) 0.061(2) -0.0017(14) 0.0188(16) 0.0103(15)
C9 0.0568(19) 0.0342(15) 0.0593(19) -0.0016(13) 0.0193(16) 0.0084(14)
C10 0.0489(18) 0.0340(15) 0.0600(19) -0.0065(13) 0.0212(15) -0.0028(13)
C11 0.0505(18) 0.0419(17) 0.0517(18) -0.0069(14) 0.0101(14) -0.0054(14)
C12 0.0446(17) 0.0432(16) 0.0465(17) -0.0086(13) 0.0184(13) -0.0057(13)
C13 0.055(2) 0.065(2) 0.063(2) 0.0072(17) 0.0019(17) -0.0048(18)
C14 0.0507(19) 0.057(2) 0.0524(19) 0.0038(15) 0.0128(15) 0.0017(15)
C15 0.0501(19) 0.062(2) 0.054(2) -0.0067(16) 0.0079(15) -0.0010(16)
C16 0.060(2) 0.064(2) 0.059(2) -0.0079(18) 0.0166(17) -0.0032(17)
C17 0.0500(18) 0.0475(18) 0.0536(19) -0.0093(14) 0.0194(15) -0.0120(14)
C18 0.0525(19) 0.0485(18) 0.0573(19) -0.0027(14) 0.0237(16) -0.0104(15)
C19 0.058(2) 0.0535(19) 0.057(2) -0.0020(16) 0.0251(16) -0.0129(16)
C20 0.054(2) 0.059(2) 0.071(2) 0.0121(16) 0.0199(18) -0.0052(18)
C21 0.053(2) 0.062(2) 0.0509(19) 0.0007(16) 0.0082(15) -0.0106(16)
C22 0.055(2) 0.055(2) 0.071(2) -0.0099(16) 0.0108(17) -0.0195(18)
C23 0.057(2) 0.0504(19) 0.0482(18) -0.0100(15) 0.0176(15) -0.0142(14)
C24 0.066(2) 0.0466(19) 0.060(2) -0.0155(16) 0.0166(17) -0.0145(15)
C25 0.058(2) 0.0487(18) 0.0430(17) -0.0003(15) 0.0148(14) -0.0057(14)
C26 0.055(2) 0.053(2) 0.060(2) 0.0063(15) 0.0106(16) -0.0039(16)
Cl1 0.0581(5) 0.0611(5) 0.0603(5) 0.0229(4) -0.0031(4) 0.0164(4)
Cl2 0.0639(6) 0.0605(5) 0.0655(5) -0.0015(4) 0.0132(4) -0.0174(4)
Cl3 0.0613(5) 0.0599(5) 0.0729(6) 0.0212(4) 0.0183(4) -0.0141(4)
Cl4 0.0583(5) 0.0550(5) 0.0700(6) -0.0195(4) 0.0115(4) -0.0077(4)
Cl5 0.0589(5) 0.0539(5) 0.0546(5) 0.0103(4) 0.0213(4) -0.0095(4)
Cl6 0.0565(5) 0.0559(5) 0.0556(5) 0.0088(4) 0.0082(4) 0.0090(4)
N1 0.0489(15) 0.0534(16) 0.0408(14) -0.0068(12) 0.0119(12) -0.0074(11)
N2 0.0470(15) 0.0439(15) 0.0495(15) 0.0007(11) 0.0100(12) -0.0003(12)
N3 0.0542(17) 0.0493(16) 0.0591(17) 0.0002(13) 0.0133(13) -0.0021(13)
N4 0.0541(17) 0.0540(17) 0.0455(15) -0.0056(13) 0.0119(12) -0.0108(13)
O3 0.0684(16) 0.0528(14) 0.0554(14) 0.0090(12) 0.0001(12) 0.0033(11)
O4 0.0756(18) 0.0705(17) 0.0610(16) 0.0110(13) 0.0229(13) -0.0152(13)
O5 0.0537(14) 0.0634(15) 0.0628(15) 0.0107(12) 0.0056(11) 0.0031(12)
O6 0.0681(16) 0.0607(16) 0.0749(17) -0.0193(13) 0.0228(13) -0.0239(13)
O7 0.0613(15) 0.0619(15) 0.0660(16) 0.0168(12) -0.0176(12) -0.0235(12)
O8 0.0597(14) 0.0455(12) 0.0626(14) 0.0144(10) 0.0148(11) -0.0057(11)

loop_
_atom_type_symbol
_atom_type_description
_atom_type_scat_dispersion_real
_atom_type_scat_dispersion_imag
_atom_type_scat_source
C C 0.0033 0.0016 'International Tables Vol C Tables 4.2.6.8 and 6.1.1.4'
H H 0.0000 0.0000 'International Tables Vol C Tables 4.2.6.8 and 6.1.1.4'
N N 0.0061 0.0033 'International Tables Vol C Tables 4.2.6.8 and 6.1.1.4'
O O 0.0106 0.0060 'International Tables Vol C Tables 4.2.6.8 and 6.1.1.4'
Cl Cl 0.1484 0.1585 'International Tables Vol C Tables 4.2.6.8 and 6.1.1.4'

loop_
_geom_angle_atom_site_label_1
_geom_angle_atom_site_label_2
_geom_angle_atom_site_label_3
_geom_angle
N1 C1 O3 121.1(3)
N1 C1 C2 124.5(3)
O3 C1 C2 114.3(3)
C3 C2 C1 118.1(3)
C3 C2 H2 120.9
C1 C2 H2 120.9
C2 C3 C4 119.0(3)
C2 C3 H3 120.5
C4 C3 H3 120.5
N2 C4 C3 120.2(3)
N2 C4 C12 121.6(3)
C3 C4 C12 118.1(3)
N2 C5 C6 119.6(3)
N2 C5 C10 118.5(3)
C6 C5 C10 121.9(3)
C7 C6 C5 118.5(3)
C7 C6 H6 120.8
C5 C6 H6 120.8
C6 C7 C8 121.6(3)
C6 C7 Cl1 120.1(3)
C8 C7 Cl1 118.3(3)
C9 C8 C7 121.0(3)
C9 C8 H8 119.5
C7 C8 H8 119.5
C8 C9 C10 120.0(3)
C8 C9 H9 120.0
C10 C9 H9 120.0
C11 C10 C5 118.9(3)
C11 C10 C9 124.1(3)
C5 C10 C9 117.0(3)
C12 C11 C10 121.5(3)
C12 C11 Cl2 118.2(2)
C10 C11 Cl2 120.3(2)
N1 C12 C11 120.4(3)
N1 C12 C4 122.5(3)
C11 C12 C4 117.1(3)
O3 C13 H13A 109.5
O3 C13 H13B 109.5
H13A C13 H13B 109.5
O3 C13 H13C 109.5
H13A C13 H13C 109.5
H13B C13 H13C 109.5
N3 C14 O5 120.2(3)
N3 C14 C15 125.7(3)
O5 C14 C15 114.2(3)
C16 C15 C14 119.3(3)
C16 C15 H15 120.4
C14 C15 H15 120.4
C15 C16 C17 116.3(3)
C15 C16 H16 121.8
C17 C16 H16 121.8
N4 C17 C25 122.2(3)
N4 C17 C16 118.7(3)
C25 C17 C16 119.1(3)
N4 C18 C19 118.3(3)
N4 C18 C23 117.9(3)
C19 C18 C23 123.0(3)
C20 C19 C18 116.6(3)
C20 C19 H19 121.7
C18 C19 H19 121.7
C19 C20 C21 123.4(3)
C19 C20 Cl3 118.5(3)
C21 C20 Cl3 118.1(3)
C22 C21 C20 119.3(3)
C22 C21 H21 120.4
C20 C21 H21 120.4
C21 C22 C23 119.8(3)
C21 C22 H22 120.1
C23 C22 H22 120.1
C24 C23 C18 119.7(3)
C24 C23 C22 123.0(3)
C18 C23 C22 117.4(3)
C23 C24 C25 120.7(3)
C23 C24 Cl4 119.5(3)
C25 C24 Cl4 119.9(3)
N3 C25 C17 123.1(3)
N3 C25 C24 119.6(3)
C17 C25 C24 117.3(3)
O5 C26 H26A 109.5
O5 C26 H26B 109.5
H26A C26 H26B 109.5
O5 C26 H26C 109.5
H26A C26 H26C 109.5
H26B C26 H26C 109.5
O4 Cl5 O7 102.72(17)
O4 Cl5 O6 111.11(18)
O7 Cl5 O6 111.09(19)
O4 Cl5 O8 109.67(16)
O7 Cl5 O8 112.46(15)
O6 Cl5 O8 109.63(15)
N2 Cl6 N4 120.32(8)
C1 N1 C12 117.8(3)
C4 N2 C5 122.4(3)
C4 N2 Cl6 122.3(2)
C5 N2 Cl6 114.9(2)
C4 N2 H2A 119(2)
C5 N2 H2A 119(2)
C14 N3 C25 116.5(3)
C17 N4 C18 122.1(3)
C17 N4 Cl6 122.5(2)
C18 N4 Cl6 114.9(2)
C17 N4 H4A 119(3)
C18 N4 H4A 119(3)
C1 O3 C13 116.2(3)
C14 O5 C26 117.3(3)

loop_
_geom_bond_atom_site_label_1
_geom_bond_atom_site_label_2
_geom_bond_distance
C1 N1 1.298(4)
C1 O3 1.330(4)
C1 C2 1.445(5)
C2 C3 1.358(5)
C2 H2 0.9300
C3 C4 1.419(4)
C3 H3 0.9300
C4 N2 1.342(4)
C4 C12 1.424(4)
C5 N2 1.358(4)
C5 C6 1.399(5)
C5 C10 1.442(4)
C6 C7 1.358(5)
C6 H6 0.9300
C7 C8 1.445(5)
C7 Cl1 1.721(3)
C8 C9 1.336(5)
C8 H8 0.9300
C9 C10 1.456(4)
C9 H9 0.9300
C10 C11 1.391(5)
C11 C12 1.390(4)
C11 Cl2 1.707(3)
C12 N1 1.357(4)
C13 O3 1.475(4)
C13 H13A 0.9600
C13 H13B 0.9600
C13 H13C 0.9600
C14 N3 1.278(4)
C14 O5 1.359(4)
C14 C15 1.422(5)
C15 C16 1.347(5)
C15 H15 0.9300
C16 C17 1.445(5)
C16 H16 0.9300
C17 N4 1.358(4)
C17 C25 1.383(4)
C18 N4 1.360(4)
C18 C19 1.398(5)
C18 C23 1.422(5)
C19 C20 1.388(5)
C19 H19 0.9300
C20 C21 1.408(5)
C20 Cl3 1.728(4)
C21 C22 1.394(5)
C21 H21 0.9300
C22 C23 1.445(5)
C22 H22 0.9300
C23 C24 1.399(5)
C24 C25 1.402(5)
C24 Cl4 1.713(3)
C25 N3 1.356(4)
C26 O5 1.455(4)
C26 H26A 0.9600
C26 H26B 0.9600
C26 H26C 0.9600
Cl5 O4 1.301(3)
Cl5 O7 1.377(2)
Cl5 O6 1.389(3)
Cl5 O8 1.419(2)
Cl6 N2 2.978(3)
Cl6 N4 3.055(3)
N2 H2A 0.86(4)
N4 H4A 0.86(4)

loop_
_geom_hbond_atom_site_label_D
_geom_hbond_atom_site_label_H
_geom_hbond_atom_site_label_A
_geom_hbond_site_symmetry_A
_geom_hbond_distance_DH
_geom_hbond_distance_HA
_geom_hbond_distance_DA
_geom_hbond_angle_DHA
_geom_hbond_publ_flag
N2 H2A Cl6 . 0.86(4) 2.13(4) 2.978(3) 169(3) yes
N4 H4A Cl6 . 0.86(4) 2.21(4) 3.055(3) 169(3) yes
C9 H9 O6 3_666 0.93 2.53 3.295(4) 140 yes
C9 H9 O7 3_666 0.93 2.66 3.453(4) 143 yes
C22 H22 O8 4_465 0.93 2.39 3.124(4) 136 yes
C15 H15 O8 . 0.93 2.48 3.341(4) 155 yes
C16 H16 O7 . 0.93 2.64 3.327(5) 132 yes

loop_
_cod_related_entry_id
_cod_related_entry_database
_cod_related_entry_code
1 ChemSpider 21123843
